data_7719986
loop_
_publ_author_name
'Pilichos, Evangelos'
'Mayans, Julia'
'Escuer, Albert'

_publ_section_title
;
 Probing the need of a very low axial zero field splitting in MnII systems
 with slow relaxation of the magnetization
;
_journal_name_full 'Dalton Transactions'
_journal_paper_doi 10.1039/D5DT02349A
_journal_year 2026
_chemical_absolute_configuration rm
_chemical_formula_moiety '4(C26 H24 I2 Mn N4), C H4 O'
_chemical_formula_sum 'C105 H100 I8 Mn4 N16 O'
_chemical_formula_weight 2836.96
_space_group_crystal_system monoclinic
_space_group_IT_number 5
_space_group_name_Hall 'C 2y'
_space_group_name_H-M_alt 'C 1 2 1'
_atom_sites_solution_hydrogens mixed
_audit_creation_method SHELXL-2018/3
_audit_update_record
;
2023-07-21 deposited with the CCDC.	2025-12-02 downloaded from the CCDC.
;
_cell_angle_alpha 90
_cell_angle_beta 93.298(2)
_cell_angle_gamma 90
_cell_formula_units_Z 2
_cell_length_a 18.5020(11)
_cell_length_b 9.0264(5)
_cell_length_c 30.8068(18)
_cell_measurement_reflns_used 9852
_cell_measurement_temperature 100(2)
_cell_measurement_theta_max 29.69
_cell_measurement_theta_min 2.21
_cell_volume 5136.4(5)
_computing_cell_refinement 'Bruker SAINT'
_computing_data_collection 'Bruker APEX4'
_computing_data_reduction 'Bruker SAINT'
_computing_molecular_graphics 'Bruker SHELXTL'
_computing_publication_material 'Bruker SHELXTL'
_computing_structure_refinement 'SHELXL-2018/3 (Sheldrick, 2018)'
_computing_structure_solution 'SHELXT 2014/5 (Sheldrick, 2014)'
_diffrn_ambient_temperature 100(2)
_diffrn_measured_fraction_theta_full 0.999
_diffrn_measured_fraction_theta_max 0.996
_diffrn_measurement_device_type 'D8 Venture'
_diffrn_measurement_method '\f and \w scans'
_diffrn_radiation_type MoK\a
_diffrn_radiation_wavelength 0.71073
_diffrn_reflns_av_R_equivalents 0.0778
_diffrn_reflns_av_unetI/netI 0.0818
_diffrn_reflns_Laue_measured_fraction_full 0.999
_diffrn_reflns_Laue_measured_fraction_max 0.996
_diffrn_reflns_limit_h_max 26
_diffrn_reflns_limit_h_min -26
_diffrn_reflns_limit_k_max 12
_diffrn_reflns_limit_k_min -12
_diffrn_reflns_limit_l_max 44
_diffrn_reflns_limit_l_min -44
_diffrn_reflns_number 15581
_diffrn_reflns_point_group_measured_fraction_full 0.998
_diffrn_reflns_point_group_measured_fraction_max 0.987
_diffrn_reflns_theta_full 25.242
_diffrn_reflns_theta_max 30.596
_diffrn_reflns_theta_min 1.986
_diffrn_source microfocus
_exptl_absorpt_coefficient_mu 2.941
_exptl_absorpt_correction_T_max 0.7461
_exptl_absorpt_correction_T_min 0.6097
_exptl_absorpt_correction_type multi-scan
_exptl_absorpt_process_details sadabs
_exptl_crystal_colour orange
_exptl_crystal_density_diffrn 1.834
_exptl_crystal_description needle
_exptl_crystal_F_000 2748
_exptl_crystal_preparation 'Magnetic properties'
_exptl_crystal_recrystallization_method 'Re-crystallisation from solvent: Methanol /diethyleter'
_exptl_crystal_size_max 0.149
_exptl_crystal_size_mid 0.035
_exptl_crystal_size_min 0.030
_refine_diff_density_max 1.171
_refine_diff_density_min -1.495
_refine_diff_density_rms 0.138
_refine_ls_abs_structure_details
;
 Refined as an inversion twin.
;
_refine_ls_abs_structure_Flack 0.05(2)
_refine_ls_extinction_method none
_refine_ls_goodness_of_fit_ref 1.019
_refine_ls_hydrogen_treatment mixed
_refine_ls_matrix_type full
_refine_ls_number_parameters 617
_refine_ls_number_reflns 15581
_refine_ls_number_restraints 10
_refine_ls_restrained_S_all 1.021
_refine_ls_R_factor_all 0.0601
_refine_ls_R_factor_gt 0.0360
_refine_ls_shift/su_max 0.001
_refine_ls_shift/su_mean 0.000
_refine_ls_structure_factor_coef Fsqd
_refine_ls_weighting_details 'w=1/[\s^2^(Fo^2^)+(0.0085P)^2^] where P=(Fo^2^+2Fc^2^)/3'
_refine_ls_weighting_scheme calc
_refine_ls_wR_factor_gt 0.0625
_refine_ls_wR_factor_ref 0.0674
_reflns_Friedel_coverage 0.873
_reflns_Friedel_fraction_full 0.998
_reflns_Friedel_fraction_max 0.977
_reflns_number_gt 11935
_reflns_number_total 15581
_reflns_threshold_expression 'I > 2\s(I)'
_cod_data_source_file d5dt02349a2.cif
_cod_data_source_block mo_i06aab66b_0m_aa
_cod_original_sg_symbol_H-M 'C 2'
_cod_database_code 7719986
_shelx_shelxl_version_number 2018/3
_shelx_space_group_comment
;
The symmetry employed for this shelxl refinement is uniquely defined
by the following loop, which should always be used as a source of
symmetry information in preference to the above space-group names.
They are only intended as comments.
;

loop_
_space_group_symop_operation_xyz
'x, y, z'
'-x, y, -z'
'x+1/2, y+1/2, z'
'-x+1/2, y+1/2, -z'

loop_
_atom_site_label
_atom_site_type_symbol
_atom_site_fract_x
_atom_site_fract_y
_atom_site_fract_z
_atom_site_U_iso_or_equiv
_atom_site_adp_type
_atom_site_occupancy
_atom_site_site_symmetry_order
_atom_site_calc_flag
_atom_site_refinement_flags_posn
_atom_site_refinement_flags_adp
_atom_site_refinement_flags_occupancy
_atom_site_disorder_assembly
_atom_site_disorder_group
Mn1A Mn 0.52809(5) 0.68481(13) 0.13437(4) 0.0208(3) Uani 1 1 d . . . . .
I1A I 0.62431(2) 0.73706(6) 0.21254(2) 0.02363(12) Uani 1 1 d . . . . .
I2A I 0.40300(2) 0.59308(6) 0.07779(2) 0.02975(14) Uani 1 1 d . . . . .
N1A N 0.5428(3) 0.4389(8) 0.1513(2) 0.0259(16) Uani 1 1 d . . . . .
N2A N 0.6262(3) 0.6520(7) 0.09757(18) 0.0235(14) Uani 1 1 d . . . . .
N3A N 0.5301(3) 0.8829(7) 0.09220(19) 0.0193(14) Uani 1 1 d . . . . .
N4A N 0.4460(3) 0.8149(8) 0.1708(2) 0.0233(14) Uani 1 1 d . . . . .
C1A C 0.4913(4) 0.3898(10) 0.1738(2) 0.028(2) Uani 1 1 d . . . . .
H1A H 0.448430 0.447147 0.174891 0.033 Uiso 1 1 calc R U . . .
C2A C 0.4957(4) 0.2532(10) 0.1973(2) 0.0266(18) Uani 1 1 d . . . . .
H2A H 0.457792 0.225429 0.215249 0.032 Uiso 1 1 calc R U . . .
C3A C 0.5541(4) 0.1629(10) 0.1941(3) 0.0257(19) Uani 1 1 d . . . . .
H3A H 0.557323 0.070565 0.208877 0.031 Uiso 1 1 calc R U . . .
C4A C 0.6103(4) 0.2115(10) 0.1678(2) 0.0230(18) Uani 1 1 d . . . . .
C5A C 0.6030(4) 0.3562(9) 0.1464(2) 0.0187(17) Uani 1 1 d . . . . .
C6A C 0.6711(4) 0.1264(11) 0.1636(3) 0.037(2) Uani 1 1 d . . . . .
H6A H 0.675137 0.034254 0.178493 0.044 Uiso 1 1 calc R U . . .
C7A C 0.7268(4) 0.1711(11) 0.1384(3) 0.035(2) Uani 1 1 d . . . . .
H7A H 0.768634 0.111471 0.135971 0.042 Uiso 1 1 calc R U . . .
C8A C 0.7194(4) 0.3056(10) 0.1169(3) 0.0288(19) Uani 1 1 d . . . . .
H8A H 0.757242 0.335974 0.099300 0.035 Uiso 1 1 calc R U . . .
C9A C 0.6604(4) 0.3978(10) 0.1196(2) 0.0241(17) Uani 1 1 d . . . . .
C10A C 0.6657(4) 0.5376(9) 0.0963(2) 0.0255(17) Uani 1 1 d . . . . .
H10A H 0.704436 0.543797 0.077476 0.031 Uiso 1 1 calc R U . . .
C11A C 0.6487(3) 0.7900(7) 0.0748(2) 0.0229(15) Uani 1 1 d . . . . .
H11A H 0.671563 0.857537 0.097358 0.027 Uiso 1 1 calc R U . . .
C12A C 0.7027(4) 0.7678(10) 0.0403(3) 0.039(2) Uani 1 1 d . . . . .
H12A H 0.748201 0.726961 0.053994 0.047 Uiso 1 1 calc R U . . .
H12B H 0.683185 0.694777 0.018697 0.047 Uiso 1 1 calc R U . . .
C13A C 0.7188(4) 0.9081(9) 0.0178(2) 0.0317(17) Uani 1 1 d . . . . .
H13A H 0.751368 0.886368 -0.005765 0.038 Uiso 1 1 calc R U . . .
H13B H 0.744962 0.975008 0.038743 0.038 Uiso 1 1 calc R U . . .
C14A C 0.6517(4) 0.9891(10) -0.0018(3) 0.041(2) Uani 1 1 d . . . . .
H14A H 0.666169 1.086008 -0.013567 0.049 Uiso 1 1 calc R U . . .
H14B H 0.629072 0.929945 -0.025942 0.049 Uiso 1 1 calc R U . . .
C15A C 0.5982(4) 1.0126(9) 0.0324(2) 0.0302(19) Uani 1 1 d . . . . .
H15A H 0.553564 1.056731 0.018545 0.036 Uiso 1 1 calc R U . . .
H15B H 0.618623 1.084331 0.054064 0.036 Uiso 1 1 calc R U . . .
C16A C 0.5776(4) 0.8655(8) 0.0566(2) 0.0261(16) Uani 1 1 d . . . . .
H16A H 0.553466 0.797292 0.034648 0.031 Uiso 1 1 calc R U . . .
C17A C 0.4851(4) 0.9941(10) 0.0904(3) 0.029(2) Uani 1 1 d . . . . .
H17A H 0.489921 1.062467 0.067270 0.035 Uiso 1 1 calc R U . . .
C18A C 0.4284(4) 1.0247(9) 0.1197(2) 0.0246(19) Uani 1 1 d . . . . .
C19A C 0.3922(4) 1.1571(9) 0.1106(3) 0.0258(18) Uani 1 1 d . . . . .
H19A H 0.406165 1.212771 0.086247 0.031 Uiso 1 1 calc R U . . .
C20A C 0.3402(4) 1.2106(11) 0.1331(3) 0.038(2) Uani 1 1 d . . . . .
H20A H 0.319626 1.304272 0.125558 0.045 Uiso 1 1 calc R U . . .
C21A C 0.3138(4) 1.1293(10) 0.1690(3) 0.036(2) Uani 1 1 d . . . . .
H21A H 0.273796 1.163389 0.184167 0.043 Uiso 1 1 calc R U . . .
C22A C 0.3503(4) 0.9957(9) 0.1807(3) 0.0271(19) Uani 1 1 d . . . . .
C23A C 0.4072(3) 0.9414(9) 0.1567(2) 0.0207(17) Uani 1 1 d . . . . .
C24A C 0.3299(4) 0.9189(11) 0.2178(2) 0.0301(19) Uani 1 1 d . . . . .
H24A H 0.290897 0.954792 0.233604 0.036 Uiso 1 1 calc R U . . .
C25A C 0.3651(4) 0.7947(10) 0.2312(3) 0.030(2) Uani 1 1 d . . . . .
H25A H 0.351759 0.738804 0.255640 0.036 Uiso 1 1 calc R U . . .
C26A C 0.4247(4) 0.7536(10) 0.2055(2) 0.0228(17) Uani 1 1 d . . . . .
H26A H 0.451901 0.669781 0.215558 0.027 Uiso 1 1 calc R U . . .
Mn1B Mn 0.48588(5) 0.47101(13) 0.36710(4) 0.0174(2) Uani 1 1 d . . . . .
I1B I 0.60895(2) 0.56282(5) 0.42252(2) 0.02336(12) Uani 1 1 d . . . . .
I2B I 0.38647(2) 0.41735(5) 0.29149(2) 0.02144(11) Uani 1 1 d . . . . .
N1B N 0.4686(3) 0.7128(7) 0.35124(18) 0.0155(13) Uani 1 1 d . . . . .
N2B N 0.3996(3) 0.5150(6) 0.41327(17) 0.0155(12) Uani 1 1 d . . . . .
N3B N 0.4717(3) 0.2553(8) 0.39929(19) 0.0226(14) Uani 1 1 d . . . . .
N4B N 0.5686(3) 0.3398(7) 0.33066(19) 0.0173(13) Uani 1 1 d . . . . .
C1B C 0.5198(3) 0.7686(9) 0.3261(2) 0.0185(17) Uani 1 1 d . . . . .
H1B H 0.562856 0.712298 0.324016 0.022 Uiso 1 1 calc R U . . .
C2B C 0.5149(3) 0.8981(9) 0.3037(2) 0.0194(16) Uani 1 1 d . . . . .
H2B H 0.552282 0.929183 0.285898 0.023 Uiso 1 1 calc R U . . .
C3B C 0.4536(4) 0.9828(9) 0.3078(2) 0.0222(17) Uani 1 1 d . . . . .
H3B H 0.449061 1.075947 0.293564 0.027 Uiso 1 1 calc R U . . .
C4B C 0.3987(3) 0.9325(10) 0.3327(2) 0.0205(17) Uani 1 1 d . . . . .
C5B C 0.4090(4) 0.7965(9) 0.3545(2) 0.0218(18) Uani 1 1 d . . . . .
C6B C 0.3348(4) 1.0183(10) 0.3351(3) 0.0259(19) Uani 1 1 d . . . . .
H6B H 0.330457 1.110169 0.320133 0.031 Uiso 1 1 calc R U . . .
C7B C 0.2799(4) 0.9693(9) 0.3588(2) 0.0211(17) Uani 1 1 d . . . . .
H7B H 0.234922 1.020069 0.358415 0.025 Uiso 1 1 calc R U . . .
C8B C 0.2925(4) 0.8379(10) 0.3843(2) 0.0237(18) Uani 1 1 d . . . . .
H8B H 0.257469 0.810900 0.404233 0.028 Uiso 1 1 calc R U . . .
C9B C 0.3529(3) 0.7481(10) 0.3814(2) 0.0211(16) Uani 1 1 d . . . . .
C10B C 0.3547(3) 0.6192(8) 0.4117(2) 0.0198(16) Uani 1 1 d . . . . .
H10B H 0.317919 0.615644 0.431968 0.024 Uiso 1 1 calc R U . . .
C11B C 0.3917(3) 0.3965(7) 0.44642(19) 0.0180(13) Uani 1 1 d . . . . .
H11B H 0.431879 0.407310 0.469329 0.022 Uiso 1 1 calc R U . . .
C12B C 0.3197(3) 0.3934(8) 0.4688(2) 0.0182(15) Uani 1 1 d . . . . .
H12C H 0.278865 0.389124 0.446580 0.022 Uiso 1 1 calc R U . . .
H12D H 0.314601 0.484925 0.486066 0.022 Uiso 1 1 calc R U . . .
C13B C 0.3173(4) 0.2565(9) 0.4989(2) 0.0277(16) Uani 1 1 d . . . . .
H13C H 0.356648 0.264136 0.522004 0.033 Uiso 1 1 calc R U . . .
H13D H 0.270632 0.255080 0.513110 0.033 Uiso 1 1 calc R U . . .
C14B C 0.3256(3) 0.1160(8) 0.4744(2) 0.0252(15) Uani 1 1 d . . . . .
H14C H 0.285253 0.105969 0.452089 0.030 Uiso 1 1 calc R U . . .
H14D H 0.323617 0.030852 0.494580 0.030 Uiso 1 1 calc R U . . .
C15B C 0.3970(4) 0.1150(9) 0.4528(2) 0.0239(17) Uani 1 1 d . . . . .
H15C H 0.401620 0.021398 0.436425 0.029 Uiso 1 1 calc R U . . .
H15D H 0.437332 0.119477 0.475342 0.029 Uiso 1 1 calc R U . . .
C16B C 0.4025(3) 0.2462(8) 0.42182(19) 0.0187(13) Uani 1 1 d . . . . .
H16B H 0.362136 0.236882 0.398945 0.022 Uiso 1 1 calc R U . . .
C17B C 0.5174(4) 0.1559(9) 0.4041(2) 0.0207(17) Uani 1 1 d . . . . .
H17B H 0.508747 0.084321 0.425842 0.025 Uiso 1 1 calc R U . . .
C18B C 0.5838(4) 0.1344(10) 0.3805(2) 0.0256(19) Uani 1 1 d . . . . .
C19B C 0.6226(4) 0.0071(9) 0.3948(2) 0.0269(19) Uani 1 1 d . . . . .
H19B H 0.610240 -0.043884 0.420258 0.032 Uiso 1 1 calc R U . . .
C20B C 0.6809(4) -0.0436(9) 0.3701(2) 0.0253(18) Uani 1 1 d . . . . .
H20B H 0.706973 -0.129479 0.379540 0.030 Uiso 1 1 calc R U . . .
C21B C 0.7000(4) 0.0256(9) 0.3342(3) 0.027(2) Uani 1 1 d . . . . .
H21B H 0.737962 -0.012682 0.318055 0.032 Uiso 1 1 calc R U . . .
C22B C 0.6626(3) 0.1586(9) 0.3202(2) 0.0217(17) Uani 1 1 d . . . . .
C23B C 0.6050(3) 0.2115(10) 0.3437(2) 0.0229(18) Uani 1 1 d . . . . .
C24B C 0.6824(3) 0.2371(10) 0.2830(2) 0.0241(17) Uani 1 1 d . . . . .
H24B H 0.721432 0.203540 0.266860 0.029 Uiso 1 1 calc R U . . .
C25B C 0.6454(4) 0.3597(10) 0.2707(3) 0.026(2) Uani 1 1 d . . . . .
H25B H 0.658591 0.413331 0.245805 0.031 Uiso 1 1 calc R U . . .
C26B C 0.5893(3) 0.4075(10) 0.2937(2) 0.0226(17) Uani 1 1 d . . . . .
H26B H 0.563044 0.492277 0.283490 0.027 Uiso 1 1 calc R U . . .
C1W C 0.4904(13) 0.7967(13) 0.5046(6) 0.038(2) Uani 0.5 1 d D . P A -1
H1WA H 0.461(5) 0.847(5) 0.518(2) 0.046 Uiso 0.5 1 d D U P B -1
H1WB H 0.521(2) 0.776(10) 0.5247(13) 0.046 Uiso 0.5 1 d D U P C -1
H1WC H 0.468(4) 0.718(6) 0.5014(11) 0.046 Uiso 0.5 1 d D U P D -1
O1W O 0.5181(6) 0.8641(10) 0.4660(3) 0.038(2) Uani 0.5 1 d D . P A -1
H1WO H 0.535983 0.798219 0.450652 0.046 Uiso 0.5 1 calc R U P A -1

loop_
_atom_site_aniso_label
_atom_site_aniso_U_11
_atom_site_aniso_U_22
_atom_site_aniso_U_33
_atom_site_aniso_U_23
_atom_site_aniso_U_13
_atom_site_aniso_U_12
Mn1A 0.0191(5) 0.0238(7) 0.0198(6) -0.0003(5) 0.0041(4) 0.0010(4)
I1A 0.0198(2) 0.0299(3) 0.0214(2) -0.0018(2) 0.00263(18) 0.00049(19)
I2A 0.0274(3) 0.0329(4) 0.0289(3) 0.0004(2) 0.0009(2) 0.0000(2)
N1A 0.024(3) 0.034(5) 0.020(3) -0.002(3) 0.006(2) -0.002(3)
N2A 0.022(3) 0.031(4) 0.018(3) -0.002(3) 0.003(2) -0.002(3)
N3A 0.019(3) 0.020(4) 0.019(3) -0.002(2) 0.004(2) -0.002(2)
N4A 0.027(3) 0.022(4) 0.021(3) 0.001(3) 0.004(3) 0.001(3)
C1A 0.023(4) 0.032(6) 0.029(4) -0.007(4) 0.008(3) -0.002(3)
C2A 0.030(4) 0.030(6) 0.020(4) 0.000(4) 0.006(3) -0.001(3)
C3A 0.023(4) 0.033(6) 0.021(4) -0.002(3) -0.003(3) 0.004(3)
C4A 0.023(3) 0.024(5) 0.022(4) -0.005(3) 0.001(3) -0.002(3)
C5A 0.018(3) 0.021(5) 0.017(4) -0.005(3) 0.000(3) -0.002(3)
C6A 0.034(4) 0.046(7) 0.031(5) -0.007(4) 0.005(4) -0.004(4)
C7A 0.028(4) 0.035(6) 0.042(5) -0.004(4) 0.005(4) 0.000(3)
C8A 0.025(4) 0.034(6) 0.028(4) -0.004(4) 0.007(3) 0.000(3)
C9A 0.024(4) 0.027(5) 0.022(4) -0.006(3) 0.006(3) -0.002(3)
C10A 0.022(4) 0.026(5) 0.028(4) -0.002(3) 0.003(3) -0.001(3)
C11A 0.022(3) 0.026(4) 0.021(3) 0.002(3) 0.004(3) 0.004(3)
C12A 0.040(5) 0.045(6) 0.034(5) 0.005(4) 0.009(4) 0.000(4)
C13A 0.031(4) 0.036(5) 0.029(4) 0.001(4) 0.006(3) 0.000(3)
C14A 0.051(5) 0.035(5) 0.036(5) 0.004(4) 0.006(4) -0.006(4)
C15A 0.030(4) 0.036(5) 0.025(4) 0.003(3) 0.006(3) 0.002(3)
C16A 0.028(4) 0.027(5) 0.025(4) -0.001(3) 0.008(3) -0.004(3)
C17A 0.025(4) 0.040(6) 0.022(4) -0.003(4) 0.002(3) 0.000(3)
C18A 0.025(4) 0.027(5) 0.021(4) -0.002(3) 0.000(3) 0.002(3)
C19A 0.024(4) 0.027(5) 0.025(4) -0.004(3) -0.003(3) 0.003(3)
C20A 0.034(4) 0.045(6) 0.033(5) -0.001(4) -0.010(4) -0.001(4)
C21A 0.027(4) 0.044(7) 0.035(5) -0.002(4) 0.003(4) 0.003(4)
C22A 0.022(4) 0.026(5) 0.033(5) -0.003(4) -0.002(3) 0.000(3)
C23A 0.017(3) 0.024(5) 0.021(4) -0.002(3) 0.002(3) 0.003(3)
C24A 0.024(4) 0.037(6) 0.029(4) -0.009(4) 0.004(3) -0.005(4)
C25A 0.025(4) 0.036(6) 0.028(5) 0.000(4) 0.001(3) -0.005(3)
C26A 0.026(4) 0.024(5) 0.019(4) -0.004(3) 0.005(3) -0.003(3)
Mn1B 0.0147(5) 0.0213(7) 0.0168(6) -0.0006(4) 0.0044(4) 0.0006(4)
I1B 0.0209(2) 0.0275(3) 0.0217(2) -0.0015(2) 0.00143(18) 0.00165(19)
I2B 0.0170(2) 0.0275(3) 0.0199(2) -0.0021(2) 0.00155(17) 0.00004(18)
N1B 0.015(3) 0.017(4) 0.014(3) -0.001(2) 0.000(2) 0.001(2)
N2B 0.014(3) 0.017(3) 0.015(3) 0.001(2) 0.002(2) 0.002(2)
N3B 0.023(3) 0.026(4) 0.019(3) -0.005(3) 0.006(2) 0.003(3)
N4B 0.012(3) 0.023(4) 0.017(3) -0.003(3) -0.001(2) -0.001(2)
C1B 0.015(3) 0.021(5) 0.021(4) 0.000(3) 0.005(3) -0.003(3)
C2B 0.021(3) 0.020(5) 0.018(3) -0.003(3) 0.009(3) -0.002(3)
C3B 0.025(4) 0.021(5) 0.022(4) 0.001(3) 0.008(3) -0.004(3)
C4B 0.020(3) 0.025(5) 0.016(3) -0.002(3) 0.002(3) 0.000(3)
C5B 0.020(4) 0.025(5) 0.021(4) -0.004(3) 0.009(3) -0.002(3)
C6B 0.025(4) 0.020(5) 0.032(5) 0.002(3) 0.000(3) -0.002(3)
C7B 0.016(3) 0.027(5) 0.020(4) -0.001(3) 0.002(3) 0.002(3)
C8B 0.020(4) 0.029(5) 0.022(4) -0.004(3) 0.004(3) -0.002(3)
C9B 0.019(3) 0.024(5) 0.021(4) -0.004(3) 0.005(3) -0.002(3)
C10B 0.017(3) 0.026(5) 0.018(3) -0.002(3) 0.007(3) -0.002(3)
C11B 0.020(3) 0.021(4) 0.013(3) 0.002(3) 0.003(2) -0.002(3)
C12B 0.021(3) 0.019(4) 0.015(3) 0.001(3) 0.002(2) -0.001(3)
C13B 0.037(4) 0.029(5) 0.017(3) 0.000(3) 0.007(3) -0.005(3)
C14B 0.023(3) 0.032(4) 0.021(3) -0.001(3) 0.007(3) -0.003(3)
C15B 0.026(4) 0.029(5) 0.016(3) 0.001(3) 0.004(3) -0.001(3)
C16B 0.018(3) 0.021(4) 0.017(3) 0.000(3) 0.003(2) 0.000(3)
C17B 0.023(4) 0.020(5) 0.020(4) 0.001(3) 0.003(3) -0.001(3)
C18B 0.021(4) 0.034(6) 0.021(4) -0.007(3) -0.001(3) 0.004(3)
C19B 0.024(4) 0.036(5) 0.020(4) -0.003(3) -0.006(3) 0.005(3)
C20B 0.021(4) 0.024(5) 0.030(4) -0.003(3) -0.001(3) 0.008(3)
C21B 0.020(4) 0.029(6) 0.032(4) -0.007(4) 0.000(3) 0.007(3)
C22B 0.012(3) 0.034(5) 0.020(4) -0.004(3) 0.006(3) 0.002(3)
C23B 0.016(3) 0.028(6) 0.024(4) -0.006(3) 0.000(3) -0.001(3)
C24B 0.019(3) 0.029(5) 0.025(4) -0.004(4) 0.004(3) 0.001(3)
C25B 0.026(4) 0.031(6) 0.022(4) -0.006(3) 0.004(3) -0.003(3)
C26B 0.016(3) 0.028(5) 0.023(4) -0.002(4) -0.001(3) -0.003(3)
C1W 0.069(7) 0.013(4) 0.037(5) 0.011(4) 0.042(4) 0.003(4)
O1W 0.069(7) 0.013(4) 0.037(5) 0.011(4) 0.042(4) 0.003(4)

loop_
_atom_type_symbol
_atom_type_description
_atom_type_scat_dispersion_real
_atom_type_scat_dispersion_imag
_atom_type_scat_source
C C 0.0033 0.0016 'International Tables Vol C Tables 4.2.6.8 and 6.1.1.4'
H H 0.0000 0.0000 'International Tables Vol C Tables 4.2.6.8 and 6.1.1.4'
I I -0.4742 1.8119 'International Tables Vol C Tables 4.2.6.8 and 6.1.1.4'
Mn Mn 0.3368 0.7283 'International Tables Vol C Tables 4.2.6.8 and 6.1.1.4'
N N 0.0061 0.0033 'International Tables Vol C Tables 4.2.6.8 and 6.1.1.4'
O O 0.0106 0.0060 'International Tables Vol C Tables 4.2.6.8 and 6.1.1.4'

loop_
_geom_angle_atom_site_label_1
_geom_angle_atom_site_label_2
_geom_angle_atom_site_label_3
_geom_angle
_geom_angle_site_symmetry_1
_geom_angle_site_symmetry_3
_geom_angle_publ_flag
N3A Mn1A N2A 76.4(2) . . ?
N3A Mn1A N4A 84.7(2) . . ?
N2A Mn1A N4A 156.1(2) . . ?
N3A Mn1A N1A 155.5(2) . . ?
N2A Mn1A N1A 84.1(2) . . ?
N4A Mn1A N1A 117.6(2) . . ?
N3A Mn1A I2A 85.33(14) . . ?
N2A Mn1A I2A 107.45(14) . . ?
N4A Mn1A I2A 85.01(15) . . ?
N1A Mn1A I2A 86.62(14) . . ?
N3A Mn1A I1A 108.69(14) . . ?
N2A Mn1A I1A 88.00(14) . . ?
N4A Mn1A I1A 84.40(15) . . ?
N1A Mn1A I1A 84.91(14) . . ?
I2A Mn1A I1A 161.50(5) . . ?
C1A N1A C5A 120.5(8) . . ?
C1A N1A Mn1A 111.9(6) . . ?
C5A N1A Mn1A 126.6(5) . . ?
C10A N2A C11A 119.2(6) . . ?
C10A N2A Mn1A 128.0(5) . . ?
C11A N2A Mn1A 112.7(4) . . ?
C17A N3A C16A 117.6(7) . . ?
C17A N3A Mn1A 128.0(6) . . ?
C16A N3A Mn1A 112.8(5) . . ?
C26A N4A C23A 115.6(7) . . ?
C26A N4A Mn1A 115.8(6) . . ?
C23A N4A Mn1A 127.7(5) . . ?
N1A C1A C2A 123.2(7) . . ?
C3A C2A C1A 120.0(7) . . ?
C2A C3A C4A 117.8(8) . . ?
C6A C4A C3A 120.6(8) . . ?
C6A C4A C5A 120.8(7) . . ?
C3A C4A C5A 118.6(7) . . ?
N1A C5A C9A 124.1(8) . . ?
N1A C5A C4A 119.8(7) . . ?
C9A C5A C4A 116.1(7) . . ?
C4A C6A C7A 121.9(9) . . ?
C6A C7A C8A 117.9(8) . . ?
C9A C8A C7A 123.7(8) . . ?
C8A C9A C5A 119.5(8) . . ?
C8A C9A C10A 114.7(7) . . ?
C5A C9A C10A 125.7(7) . . ?
N2A C10A C9A 129.5(7) . . ?
N2A C11A C12A 115.5(6) . . ?
N2A C11A C16A 106.3(5) . . ?
C12A C11A C16A 112.5(6) . . ?
C13A C12A C11A 111.9(7) . . ?
C12A C13A C14A 114.4(6) . . ?
C15A C14A C13A 110.1(6) . . ?
C14A C15A C16A 113.4(7) . . ?
N3A C16A C11A 108.0(5) . . ?
N3A C16A C15A 116.0(6) . . ?
C11A C16A C15A 108.5(5) . . ?
N3A C17A C18A 127.1(8) . . ?
C19A C18A C23A 117.4(7) . . ?
C19A C18A C17A 113.2(8) . . ?
C23A C18A C17A 129.3(8) . . ?
C20A C19A C18A 124.7(9) . . ?
C19A C20A C21A 120.8(9) . . ?
C22A C21A C20A 117.0(8) . . ?
C24A C22A C23A 119.9(8) . . ?
C24A C22A C21A 118.7(8) . . ?
C23A C22A C21A 121.3(8) . . ?
N4A C23A C22A 120.2(7) . . ?
N4A C23A C18A 120.9(7) . . ?
C22A C23A C18A 118.7(7) . . ?
C25A C24A C22A 120.7(8) . . ?
C24A C25A C26A 114.6(8) . . ?
N4A C26A C25A 128.8(8) . . ?
N3B Mn1B N2B 76.3(2) . . ?
N3B Mn1B N1B 158.7(2) . . ?
N2B Mn1B N1B 82.4(2) . . ?
N3B Mn1B N4B 82.1(2) . . ?
N2B Mn1B N4B 158.4(2) . . ?
N1B Mn1B N4B 119.1(2) . . ?
N3B Mn1B I1B 95.60(14) . . ?
N2B Mn1B I1B 98.06(13) . . ?
N1B Mn1B I1B 86.99(12) . . ?
N4B Mn1B I1B 84.92(13) . . ?
N3B Mn1B I2B 97.25(14) . . ?
N2B Mn1B I2B 95.57(13) . . ?
N1B Mn1B I2B 85.00(13) . . ?
N4B Mn1B I2B 86.05(13) . . ?
I1B Mn1B I2B 163.13(5) . . ?
C5B N1B C1B 115.9(7) . . ?
C5B N1B Mn1B 129.3(5) . . ?
C1B N1B Mn1B 112.9(5) . . ?
C10B N2B C11B 118.2(6) . . ?
C10B N2B Mn1B 127.2(5) . . ?
C11B N2B Mn1B 114.2(4) . . ?
C17B N3B C16B 120.2(7) . . ?
C17B N3B Mn1B 126.6(6) . . ?
C16B N3B Mn1B 112.6(4) . . ?
C26B N4B C23B 117.4(7) . . ?
C26B N4B Mn1B 113.9(5) . . ?
C23B N4B Mn1B 128.3(5) . . ?
N1B C1B C2B 125.6(7) . . ?
C1B C2B C3B 117.5(7) . . ?
C2B C3B C4B 120.1(8) . . ?
C3B C4B C5B 117.9(7) . . ?
C3B C4B C6B 119.4(8) . . ?
C5B C4B C6B 122.7(7) . . ?
N1B C5B C4B 122.9(7) . . ?
N1B C5B C9B 119.7(7) . . ?
C4B C5B C9B 117.4(7) . . ?
C7B C6B C4B 120.1(8) . . ?
C6B C7B C8B 117.5(7) . . ?
C9B C8B C7B 123.6(7) . . ?
C8B C9B C5B 118.1(8) . . ?
C8B C9B C10B 113.9(7) . . ?
C5B C9B C10B 127.6(7) . . ?
N2B C10B C9B 126.8(7) . . ?
N2B C11B C12B 116.3(5) . . ?
N2B C11B C16B 105.6(5) . . ?
C12B C11B C16B 109.8(5) . . ?
C11B C12B C13B 109.8(5) . . ?
C14B C13B C12B 111.6(6) . . ?
C13B C14B C15B 110.3(6) . . ?
C14B C15B C16B 111.1(6) . . ?
N3B C16B C15B 114.9(5) . . ?
N3B C16B C11B 108.2(5) . . ?
C15B C16B C11B 110.7(5) . . ?
N3B C17B C18B 128.2(8) . . ?
C23B C18B C19B 119.6(7) . . ?
C23B C18B C17B 127.8(7) . . ?
C19B C18B C17B 112.1(8) . . ?
C18B C19B C20B 118.7(8) . . ?
C21B C20B C19B 122.3(7) . . ?
C20B C21B C22B 119.5(7) . . ?
C23B C22B C24B 119.1(7) . . ?
C23B C22B C21B 119.7(8) . . ?
C24B C22B C21B 121.2(7) . . ?
N4B C23B C22B 120.3(7) . . ?
N4B C23B C18B 119.5(7) . . ?
C22B C23B C18B 120.1(7) . . ?
C25B C24B C22B 119.3(7) . . ?
C24B C25B C26B 120.3(8) . . ?
C25B C26B N4B 123.4(8) . . ?

loop_
_geom_bond_atom_site_label_1
_geom_bond_atom_site_label_2
_geom_bond_distance
_geom_bond_site_symmetry_2
_geom_bond_publ_flag
Mn1A N3A 2.212(7) . ?
Mn1A N2A 2.215(6) . ?
Mn1A N4A 2.268(7) . ?
Mn1A N1A 2.293(7) . ?
Mn1A I2A 2.9354(11) . ?
Mn1A I1A 2.9491(11) . ?
N1A C1A 1.290(10) . ?
N1A C5A 1.355(10) . ?
N2A C10A 1.267(9) . ?
N2A C11A 1.500(9) . ?
N3A C17A 1.303(10) . ?
N3A C16A 1.454(9) . ?
N4A C26A 1.285(10) . ?
N4A C23A 1.405(10) . ?
C1A C2A 1.429(12) . ?
C2A C3A 1.363(11) . ?
C3A C4A 1.423(11) . ?
C4A C6A 1.375(11) . ?
C4A C5A 1.465(11) . ?
C5A C9A 1.433(10) . ?
C6A C7A 1.384(12) . ?
C7A C8A 1.386(12) . ?
C8A C9A 1.380(11) . ?
C9A C10A 1.457(12) . ?
C11A C12A 1.514(10) . ?
C11A C16A 1.557(9) . ?
C12A C13A 1.482(11) . ?
C13A C14A 1.533(10) . ?
C14A C15A 1.500(11) . ?
C15A C16A 1.580(10) . ?
C17A C18A 1.451(11) . ?
C18A C19A 1.391(11) . ?
C18A C23A 1.437(11) . ?
C19A C20A 1.311(12) . ?
C20A C21A 1.436(12) . ?
C21A C22A 1.418(11) . ?
C22A C24A 1.407(12) . ?
C22A C23A 1.410(11) . ?
C24A C25A 1.350(12) . ?
C25A C26A 1.443(11) . ?
Mn1B N3B 2.208(7) . ?
Mn1B N2B 2.234(6) . ?
Mn1B N1B 2.255(6) . ?
Mn1B N4B 2.281(6) . ?
Mn1B I1B 2.8878(10) . ?
Mn1B I2B 2.9240(11) . ?
N1B C5B 1.346(9) . ?
N1B C1B 1.354(9) . ?
N2B C10B 1.255(9) . ?
N2B C11B 1.492(8) . ?
N3B C17B 1.236(9) . ?
N3B C16B 1.494(8) . ?
N4B C26B 1.367(10) . ?
N4B C23B 1.387(10) . ?
C1B C2B 1.358(10) . ?
C2B C3B 1.380(10) . ?
C3B C4B 1.382(10) . ?
C4B C5B 1.407(11) . ?
C4B C6B 1.419(11) . ?
C5B C9B 1.432(10) . ?
C6B C7B 1.358(11) . ?
C7B C8B 1.434(11) . ?
C8B C9B 1.389(11) . ?
C9B C10B 1.491(11) . ?
C11B C12B 1.536(9) . ?
C11B C16B 1.572(9) . ?
C12B C13B 1.548(10) . ?
C13B C14B 1.488(10) . ?
C14B C15B 1.514(9) . ?
C15B C16B 1.528(10) . ?
C17B C18B 1.477(11) . ?
C18B C23B 1.405(11) . ?
C18B C19B 1.412(11) . ?
C19B C20B 1.430(11) . ?
C20B C21B 1.333(11) . ?
C21B C22B 1.440(11) . ?
C22B C23B 1.404(10) . ?
C22B C24B 1.415(11) . ?
C24B C25B 1.344(12) . ?
C25B C26B 1.361(11) . ?
C1W O1W 1.453(13) . ?
